data_8106037
loop_
_publ_author_name
'Li, Jing'
'Jia, Hao-Ran'
'Guo, Jian-Qiang'
'Sun, Yin-Xia'

_publ_section_title
;
 Crystal structure of diaqua-bis(N,N-dimethylformamide-\k1
 O)-bis{3-((5-chloro-2-oxidobenzylidene)amino)-2-oxo-2H-chromen-4-olato-\k4
 N,O,O&#x2032;:O&#x2032;}dinickel(II), C38H34Ni2Cl2N4O12
;
_journal_issue 1
_journal_name_full 'Zeitschrift f\"ur Kristallographie - New Crystal Structures'
_journal_page_first 41
_journal_page_last 43
_journal_paper_doi 10.1515/ncrs-2017-0117
_journal_volume 233
_journal_year 2018
_chemical_formula_moiety 'C38 H34 Cl2 N4 Ni2 O12'
_chemical_formula_sum 'C38 H34 Cl2 N4 Ni2 O12'
_chemical_formula_weight 927.01
_space_group_IT_number 15
_space_group_name_Hall '-C 2yc'
_space_group_name_H-M_alt 'C 1 2/c 1'
_symmetry_cell_setting monoclinic
_symmetry_space_group_name_H-M 'C 1 2/c 1'
_atom_sites_solution_hydrogens geom
_atom_sites_solution_primary direct
_atom_sites_solution_secondary difmap
_cell_angle_alpha 90.00
_cell_angle_beta 110.837(2)
_cell_angle_gamma 90.00
_cell_formula_units_Z 4
_cell_length_a 17.867(3)
_cell_length_b 9.170(6)
_cell_length_c 24.651(5)
_cell_measurement_reflns_used 8986
_cell_measurement_temperature 293(2)
_cell_measurement_theta_max 27.76
_cell_measurement_theta_min 2.45
_cell_volume 3775(3)
_computing_cell_refinement 'Bruker SMART'
_computing_data_collection 'Bruker SMART'
_computing_data_reduction 'Bruker SAINT'
_computing_molecular_graphics 'Bruker SHELXTL'
_computing_publication_material 'Bruker SHELXTL'
_computing_structure_refinement 'SHELXL-97 (Sheldrick, 2008)'
_computing_structure_solution 'SHELXS-97 (Sheldrick, 2008)'
_diffrn_ambient_temperature 293(2)
_diffrn_measured_fraction_theta_full 0.994
_diffrn_measured_fraction_theta_max 0.994
_diffrn_measurement_device_type 'CCD area detector'
_diffrn_measurement_method 'phi and omega scans'
_diffrn_radiation_monochromator graphite
_diffrn_radiation_source 'fine-focus sealed tube'
_diffrn_radiation_type MoK\a
_diffrn_radiation_wavelength 0.71069
_diffrn_reflns_av_R_equivalents 0.0388
_diffrn_reflns_av_sigmaI/netI 0.0345
_diffrn_reflns_limit_h_max 23
_diffrn_reflns_limit_h_min -23
_diffrn_reflns_limit_k_max 12
_diffrn_reflns_limit_k_min -11
_diffrn_reflns_limit_l_max 21
_diffrn_reflns_limit_l_min -32
_diffrn_reflns_number 16494
_diffrn_reflns_theta_full 27.76
_diffrn_reflns_theta_max 27.76
_diffrn_reflns_theta_min 2.44
_exptl_absorpt_coefficient_mu 1.210
_exptl_absorpt_correction_T_max 0.8684
_exptl_absorpt_correction_T_min 0.7851
_exptl_absorpt_correction_type multi-scan
_exptl_absorpt_process_details sadabs
_exptl_crystal_colour 'pale green'
_exptl_crystal_density_diffrn 1.631
_exptl_crystal_density_method 'not measured'
_exptl_crystal_description block
_exptl_crystal_F_000 1904
_exptl_crystal_size_max 0.21
_exptl_crystal_size_mid 0.16
_exptl_crystal_size_min 0.12
_refine_diff_density_max 0.415
_refine_diff_density_min -0.377
_refine_diff_density_rms 0.065
_refine_ls_extinction_method none
_refine_ls_goodness_of_fit_ref 0.929
_refine_ls_hydrogen_treatment constr
_refine_ls_matrix_type full
_refine_ls_number_parameters 265
_refine_ls_number_reflns 4425
_refine_ls_number_restraints 0
_refine_ls_restrained_S_all 0.929
_refine_ls_R_factor_all 0.0392
_refine_ls_R_factor_gt 0.0323
_refine_ls_shift/su_max 0.002
_refine_ls_shift/su_mean 0.000
_refine_ls_structure_factor_coef Fsqd
_refine_ls_weighting_details 'calc w=1/[\s^2^(Fo^2^)+(0.0877P)^2^+0.8969P] where P=(Fo^2^+2Fc^2^)/3'
_refine_ls_weighting_scheme calc
_refine_ls_wR_factor_gt 0.1023
_refine_ls_wR_factor_ref 0.1078
_reflns_number_gt 3903
_reflns_number_total 4425
_reflns_threshold_expression >2sigma(I)
_cod_data_source_file suppl_ncrs-2017-0117_suppl.cif
_cod_data_source_block 10q
_cod_depositor_comments
;
The following automatic conversions were performed:

data item '_symmetry_cell_setting' value 'Monoclinic' was changed to
'monoclinic' in accordance with the built-in table derived from the
CIF Core dictionary named 'cif_core.dic' version 2.4.5 last updated
on 2014-11-21.

Automatic conversion script
Id: cif_fix_values 8738 2021-04-28 16:35:53Z antanas 
;
_cod_original_sg_symbol_H-M 'C2/c  '
_cod_database_code 8106037

loop_
_symmetry_equiv_pos_as_xyz
'x, y, z'
'-x, y, -z+1/2'
'x+1/2, y+1/2, z'
'-x+1/2, y+1/2, -z+1/2'
'-x, -y, -z'
'x, -y, z-1/2'
'-x+1/2, -y+1/2, -z'
'x+1/2, -y+1/2, z-1/2'

loop_
_atom_site_label
_atom_site_type_symbol
_atom_site_fract_x
_atom_site_fract_y
_atom_site_fract_z
_atom_site_U_iso_or_equiv
_atom_site_adp_type
_atom_site_occupancy
_atom_site_symmetry_multiplicity
_atom_site_calc_flag
_atom_site_refinement_flags
_atom_site_disorder_assembly
_atom_site_disorder_group
Ni1 Ni 0.702897(13) 0.21397(2) 0.540268(9) 0.01428(10) Uani 1 1 d . . .
Cl1 Cl 0.39857(3) 0.61158(6) 0.30916(2) 0.03601(16) Uani 1 1 d . . .
O6 O 0.70664(8) -0.00198(14) 0.51499(6) 0.0196(3) Uani 1 1 d . . .
H6A H 0.6612 -0.0300 0.4962 0.029 Uiso 1 1 d R . .
H6B H 0.7306 -0.0016 0.4916 0.029 Uiso 1 1 d R . .
O4 O 0.48797(8) 0.00734(16) 0.61407(6) 0.0261(3) Uani 1 1 d . . .
O3 O 0.42914(8) 0.14707(17) 0.53779(7) 0.0293(3) Uani 1 1 d . . .
O1 O 0.71102(8) 0.13479(15) 0.62026(5) 0.0199(3) Uani 1 1 d . . .
O5 O 0.71768(8) 0.43212(14) 0.56753(6) 0.0208(3) Uani 1 1 d . . .
C13 C 0.55050(12) 0.5093(2) 0.34088(8) 0.0216(4) Uani 1 1 d . . .
H13 H 0.5522 0.5563 0.3079 0.026 Uiso 1 1 calc R . .
C11 C 0.47821(12) 0.4463(2) 0.40333(8) 0.0224(4) Uani 1 1 d . . .
H11 H 0.4318 0.4523 0.4121 0.027 Uiso 1 1 calc R . .
C3 C 0.64137(11) 0.0940(2) 0.61733(8) 0.0177(4) Uani 1 1 d . . .
C4 C 0.63238(11) -0.0078(2) 0.66031(8) 0.0194(4) Uani 1 1 d . . .
N2 N 0.79546(11) 0.60014(18) 0.62958(7) 0.0256(4) Uani 1 1 d . . .
O2 O 0.68062(8) 0.28306(13) 0.45827(6) 0.0161(3) Uani 1 1 d . . .
C2 C 0.57100(11) 0.1386(2) 0.57212(8) 0.0180(4) Uani 1 1 d . . .
C16 C 0.54453(11) 0.3649(2) 0.43986(8) 0.0182(4) Uani 1 1 d . . .
C14 C 0.61668(11) 0.4312(2) 0.37636(8) 0.0200(4) Uani 1 1 d . . .
H14 H 0.6625 0.4274 0.3668 0.024 Uiso 1 1 calc R . .
C5 C 0.69776(13) -0.0719(2) 0.70317(9) 0.0239(4) Uani 1 1 d . . .
H5 H 0.7495 -0.0424 0.7078 0.029 Uiso 1 1 calc R . .
C8 C 0.54307(13) -0.1573(2) 0.69137(9) 0.0273(4) Uani 1 1 d . . .
H8 H 0.4914 -0.1846 0.6878 0.033 Uiso 1 1 calc R . .
C15 C 0.61601(10) 0.35798(19) 0.42641(7) 0.0160(3) Uani 1 1 d . . .
C6 C 0.68598(14) -0.1797(2) 0.73890(9) 0.0292(5) Uani 1 1 d . . .
H6 H 0.7297 -0.2236 0.7669 0.035 Uiso 1 1 calc R . .
N1 N 0.58521(10) 0.21900(15) 0.52814(7) 0.0166(3) Uani 1 1 d . . .
C9 C 0.55524(12) -0.0511(2) 0.65522(8) 0.0216(4) Uani 1 1 d . . .
C12 C 0.48215(11) 0.5166(2) 0.35502(8) 0.0223(4) Uani 1 1 d . . .
C19 C 0.86153(15) 0.6317(3) 0.68368(10) 0.0394(6) Uani 1 1 d . . .
H19A H 0.8815 0.5422 0.7038 0.059 Uiso 1 1 calc R . .
H19B H 0.8429 0.6936 0.7076 0.059 Uiso 1 1 calc R . .
H19C H 0.9037 0.6801 0.6751 0.059 Uiso 1 1 calc R . .
C17 C 0.76193(17) 0.7237(2) 0.59160(11) 0.0363(6) Uani 1 1 d . . .
H17A H 0.8008 0.7602 0.5764 0.054 Uiso 1 1 calc R . .
H17B H 0.7479 0.7993 0.6132 0.054 Uiso 1 1 calc R . .
H17C H 0.7149 0.6931 0.5602 0.054 Uiso 1 1 calc R . .
C7 C 0.60853(15) -0.2219(2) 0.73269(10) 0.0295(5) Uani 1 1 d . . .
H7 H 0.6008 -0.2943 0.7566 0.035 Uiso 1 1 calc R . .
C1 C 0.49370(12) 0.1028(2) 0.57211(8) 0.0210(4) Uani 1 1 d . . .
C10 C 0.53063(11) 0.2894(2) 0.48728(8) 0.0195(4) Uani 1 1 d . . .
H10 H 0.4792 0.2918 0.4884 0.023 Uiso 1 1 calc R . .
C18 C 0.77108(12) 0.4655(2) 0.61437(8) 0.0221(4) Uani 1 1 d . . .
H18 H 0.7952 0.3908 0.6402 0.027 Uiso 1 1 calc R . .

loop_
_atom_site_aniso_label
_atom_site_aniso_U_11
_atom_site_aniso_U_22
_atom_site_aniso_U_33
_atom_site_aniso_U_23
_atom_site_aniso_U_13
_atom_site_aniso_U_12
Ni1 0.01318(15) 0.01652(15) 0.01197(14) 0.00204(8) 0.00303(10) -0.00255(8)
Cl1 0.0370(3) 0.0399(3) 0.0227(3) 0.0048(2) 0.0003(2) 0.0220(2)
O6 0.0178(6) 0.0199(6) 0.0196(6) 0.0003(5) 0.0047(5) -0.0042(5)
O4 0.0210(7) 0.0344(8) 0.0241(7) 0.0017(6) 0.0096(6) -0.0095(6)
O3 0.0148(7) 0.0375(8) 0.0326(8) 0.0036(7) 0.0048(6) -0.0062(6)
O1 0.0158(6) 0.0272(7) 0.0154(6) 0.0031(5) 0.0041(5) -0.0033(5)
O5 0.0219(7) 0.0204(6) 0.0185(6) -0.0013(5) 0.0050(5) -0.0035(5)
C13 0.0258(10) 0.0181(8) 0.0163(8) 0.0044(7) 0.0017(7) -0.0001(7)
C11 0.0186(9) 0.0257(9) 0.0199(9) -0.0016(8) 0.0031(8) 0.0050(8)
C3 0.0202(9) 0.0193(8) 0.0151(8) -0.0012(7) 0.0082(7) -0.0025(7)
C4 0.0234(9) 0.0193(8) 0.0170(8) -0.0014(7) 0.0090(7) -0.0033(7)
N2 0.0333(10) 0.0195(8) 0.0207(8) -0.0021(7) 0.0055(7) -0.0027(7)
O2 0.0140(6) 0.0190(6) 0.0134(6) 0.0038(5) 0.0025(5) -0.0003(5)
C2 0.0179(9) 0.0203(8) 0.0155(8) 0.0002(7) 0.0057(7) -0.0040(7)
C16 0.0173(8) 0.0197(8) 0.0151(8) -0.0007(7) 0.0027(7) -0.0002(7)
C14 0.0178(9) 0.0222(9) 0.0171(8) 0.0028(7) 0.0025(7) -0.0040(7)
C5 0.0253(10) 0.0278(10) 0.0210(9) 0.0028(8) 0.0110(8) -0.0004(8)
C8 0.0325(11) 0.0283(10) 0.0249(10) -0.0036(9) 0.0149(9) -0.0146(9)
C15 0.0147(8) 0.0155(8) 0.0143(8) -0.0014(7) 0.0006(7) -0.0027(6)
C6 0.0381(12) 0.0283(10) 0.0228(10) 0.0071(9) 0.0129(9) 0.0046(9)
N1 0.0173(8) 0.0180(7) 0.0135(7) -0.0012(6) 0.0042(6) -0.0028(6)
C9 0.0258(10) 0.0223(9) 0.0177(8) -0.0028(8) 0.0091(8) -0.0067(8)
C12 0.0243(10) 0.0189(8) 0.0157(8) 0.0002(7) -0.0029(7) 0.0055(7)
C19 0.0493(14) 0.0276(11) 0.0285(11) -0.0055(10) -0.0019(10) -0.0101(10)
C17 0.0522(16) 0.0177(10) 0.0326(12) -0.0022(9) 0.0070(11) 0.0028(9)
C7 0.0449(14) 0.0235(10) 0.0257(11) 0.0026(8) 0.0193(10) -0.0077(9)
C1 0.0219(9) 0.0218(9) 0.0199(9) -0.0019(7) 0.0081(8) -0.0057(7)
C10 0.0147(9) 0.0238(9) 0.0191(9) -0.0004(7) 0.0051(7) -0.0012(7)
C18 0.0293(10) 0.0190(9) 0.0169(9) 0.0020(7) 0.0067(8) -0.0020(8)

loop_
_atom_type_symbol
_atom_type_description
_atom_type_scat_dispersion_real
_atom_type_scat_dispersion_imag
_atom_type_scat_source
C C 0.0033 0.0016 'International Tables Vol C Tables 4.2.6.8 and 6.1.1.4'
H H 0.0000 0.0000 'International Tables Vol C Tables 4.2.6.8 and 6.1.1.4'
N N 0.0061 0.0033 'International Tables Vol C Tables 4.2.6.8 and 6.1.1.4'
O O 0.0106 0.0060 'International Tables Vol C Tables 4.2.6.8 and 6.1.1.4'
Cl Cl 0.1484 0.1585 'International Tables Vol C Tables 4.2.6.8 and 6.1.1.4'
Ni Ni 0.3393 1.1124 'International Tables Vol C Tables 4.2.6.8 and 6.1.1.4'

loop_
_geom_angle_atom_site_label_1
_geom_angle_atom_site_label_2
_geom_angle_atom_site_label_3
_geom_angle
_geom_angle_site_symmetry_1
_geom_angle_site_symmetry_3
N1 Ni1 O2 91.17(6) . .
N1 Ni1 O1 82.22(6) . .
O2 Ni1 O1 172.85(5) . .
N1 Ni1 O2 172.66(6) . 7_656
O2 Ni1 O2 81.49(6) . 7_656
O1 Ni1 O2 105.09(5) . 7_656
N1 Ni1 O6 96.90(6) . .
O2 Ni1 O6 90.84(6) . .
O1 Ni1 O6 87.27(6) . .
O2 Ni1 O6 83.03(5) 7_656 .
N1 Ni1 O5 91.81(6) . .
O2 Ni1 O5 88.80(6) . .
O1 Ni1 O5 94.10(6) . .
O2 Ni1 O5 88.32(5) 7_656 .
O6 Ni1 O5 171.30(5) . .
Ni1 O6 H6A 109.6 . .
Ni1 O6 H6B 106.4 . .
H6A O6 H6B 105.1 . .
C9 O4 C1 121.27(15) . .
C3 O1 Ni1 108.30(11) . .
C18 O5 Ni1 119.92(13) . .
C12 C13 C14 119.60(18) . .
C12 C13 H13 120.2 . .
C14 C13 H13 120.2 . .
C12 C11 C16 120.45(18) . .
C12 C11 H11 119.8 . .
C16 C11 H11 119.8 . .
O1 C3 C2 122.46(16) . .
O1 C3 C4 120.11(17) . .
C2 C3 C4 117.36(16) . .
C5 C4 C9 118.78(17) . .
C5 C4 C3 122.62(17) . .
C9 C4 C3 118.40(17) . .
C18 N2 C17 121.81(18) . .
C18 N2 C19 121.53(18) . .
C17 N2 C19 116.53(18) . .
C15 O2 Ni1 124.96(12) . .
C15 O2 Ni1 131.18(11) . 7_656
Ni1 O2 Ni1 98.51(6) . 7_656
N1 C2 C3 113.93(16) . .
N1 C2 C1 124.27(16) . .
C3 C2 C1 121.80(16) . .
C11 C16 C15 119.27(17) . .
C11 C16 C10 114.70(17) . .
C15 C16 C10 125.97(17) . .
C13 C14 C15 121.69(18) . .
C13 C14 H14 119.2 . .
C15 C14 H14 119.2 . .
C6 C5 C4 120.34(19) . .
C6 C5 H5 119.8 . .
C4 C5 H5 119.8 . .
C7 C8 C9 119.30(19) . .
C7 C8 H8 120.3 . .
C9 C8 H8 120.3 . .
O2 C15 C14 119.12(16) . .
O2 C15 C16 122.94(16) . .
C14 C15 C16 117.93(16) . .
C5 C6 C7 119.8(2) . .
C5 C6 H6 120.1 . .
C7 C6 H6 120.1 . .
C10 N1 C2 124.55(17) . .
C10 N1 Ni1 125.64(13) . .
C2 N1 Ni1 109.77(12) . .
O4 C9 C8 116.82(18) . .
O4 C9 C4 122.05(17) . .
C8 C9 C4 121.12(19) . .
C11 C12 C13 121.04(17) . .
C11 C12 Cl1 119.78(15) . .
C13 C12 Cl1 119.14(15) . .
N2 C19 H19A 109.5 . .
N2 C19 H19B 109.5 . .
H19A C19 H19B 109.5 . .
N2 C19 H19C 109.5 . .
H19A C19 H19C 109.5 . .
H19B C19 H19C 109.5 . .
N2 C17 H17A 109.5 . .
N2 C17 H17B 109.5 . .
H17A C17 H17B 109.5 . .
N2 C17 H17C 109.5 . .
H17A C17 H17C 109.5 . .
H17B C17 H17C 109.5 . .
C8 C7 C6 120.61(19) . .
C8 C7 H7 119.7 . .
C6 C7 H7 119.7 . .
O3 C1 O4 114.89(17) . .
O3 C1 C2 126.71(18) . .
O4 C1 C2 118.39(16) . .
N1 C10 C16 124.39(18) . .
N1 C10 H10 117.8 . .
C16 C10 H10 117.8 . .
O5 C18 N2 124.05(18) . .
O5 C18 H18 118.0 . .
N2 C18 H18 118.0 . .

loop_
_geom_bond_atom_site_label_1
_geom_bond_atom_site_label_2
_geom_bond_distance
_geom_bond_site_symmetry_2
Ni1 N1 2.0163(17) .
Ni1 O2 2.0181(14) .
Ni1 O1 2.0574(13) .
Ni1 O2 2.0689(14) 7_656
Ni1 O6 2.0842(18) .
Ni1 O5 2.0969(18) .
Cl1 C12 1.7511(19) .
O6 H6A 0.8207 .
O6 H6B 0.8330 .
O4 C9 1.376(2) .
O4 C1 1.387(2) .
O3 C1 1.231(2) .
O1 C3 1.276(2) .
O5 C18 1.246(2) .
C13 C12 1.386(3) .
C13 C14 1.393(3) .
C13 H13 0.9300 .
C11 C12 1.377(3) .
C11 C16 1.419(3) .
C11 H11 0.9300 .
C3 C2 1.412(2) .
C3 C4 1.463(3) .
C4 C5 1.396(3) .
C4 C9 1.397(3) .
N2 C18 1.319(3) .
N2 C17 1.456(3) .
N2 C19 1.461(3) .
O2 C15 1.333(2) .
O2 Ni1 2.0689(14) 7_656
C2 N1 1.407(2) .
C2 C1 1.419(3) .
C16 C15 1.430(3) .
C16 C10 1.454(3) .
C14 C15 1.409(3) .
C14 H14 0.9300 .
C5 C6 1.389(3) .
C5 H5 0.9300 .
C8 C7 1.382(3) .
C8 C9 1.388(3) .
C8 H8 0.9300 .
C6 C7 1.392(3) .
C6 H6 0.9300 .
N1 C10 1.298(3) .
C19 H19A 0.9600 .
C19 H19B 0.9600 .
C19 H19C 0.9600 .
C17 H17A 0.9600 .
C17 H17B 0.9600 .
C17 H17C 0.9600 .
C7 H7 0.9300 .
C10 H10 0.9300 .
C18 H18 0.9300 .

loop_
_geom_torsion_atom_site_label_1
_geom_torsion_atom_site_label_2
_geom_torsion_atom_site_label_3
_geom_torsion_atom_site_label_4
_geom_torsion
_geom_torsion_site_symmetry_1
_geom_torsion_site_symmetry_2
_geom_torsion_site_symmetry_3
_geom_torsion_site_symmetry_4
N1 Ni1 O1 C3 16.19(12) . . . .
O2 Ni1 O1 C3 -6.3(5) . . . .
O2 Ni1 O1 C3 -163.19(12) 7_656 . . .
O6 Ni1 O1 C3 -81.16(12) . . . .
O5 Ni1 O1 C3 107.45(12) . . . .
N1 Ni1 O5 C18 127.75(15) . . . .
O2 Ni1 O5 C18 -141.11(14) . . . .
O1 Ni1 O5 C18 45.43(14) . . . .
O2 Ni1 O5 C18 -59.58(14) 7_656 . . .
O6 Ni1 O5 C18 -53.4(4) . . . .
Ni1 O1 C3 C2 -16.9(2) . . . .
Ni1 O1 C3 C4 160.27(14) . . . .
O1 C3 C4 C5 -4.5(3) . . . .
C2 C3 C4 C5 172.79(17) . . . .
O1 C3 C4 C9 -179.23(17) . . . .
C2 C3 C4 C9 -1.9(3) . . . .
N1 Ni1 O2 C15 23.78(13) . . . .
O1 Ni1 O2 C15 46.1(5) . . . .
O2 Ni1 O2 C15 -156.48(15) 7_656 . . .
O6 Ni1 O2 C15 120.69(13) . . . .
O5 Ni1 O2 C15 -68.00(13) . . . .
N1 Ni1 O2 Ni1 -179.74(6) . . . 7_656
O1 Ni1 O2 Ni1 -157.4(4) . . . 7_656
O2 Ni1 O2 Ni1 0.0 7_656 . . 7_656
O6 Ni1 O2 Ni1 -82.82(5) . . . 7_656
O5 Ni1 O2 Ni1 88.48(5) . . . 7_656
O1 C3 C2 N1 6.0(3) . . . .
C4 C3 C2 N1 -171.26(15) . . . .
O1 C3 C2 C1 -174.41(17) . . . .
C4 C3 C2 C1 8.4(3) . . . .
C12 C11 C16 C15 0.8(3) . . . .
C12 C11 C16 C10 -176.55(17) . . . .
C12 C13 C14 C15 0.4(3) . . . .
C9 C4 C5 C6 1.8(3) . . . .
C3 C4 C5 C6 -172.96(19) . . . .
Ni1 O2 C15 C14 163.94(12) . . . .
Ni1 O2 C15 C14 15.6(2) 7_656 . . .
Ni1 O2 C15 C16 -17.6(2) . . . .
Ni1 O2 C15 C16 -166.02(13) 7_656 . . .
C13 C14 C15 O2 178.97(16) . . . .
C13 C14 C15 C16 0.5(3) . . . .
C11 C16 C15 O2 -179.51(16) . . . .
C10 C16 C15 O2 -2.5(3) . . . .
C11 C16 C15 C14 -1.1(3) . . . .
C10 C16 C15 C14 175.94(17) . . . .
C4 C5 C6 C7 -1.3(3) . . . .
C3 C2 N1 C10 -169.04(17) . . . .
C1 C2 N1 C10 11.3(3) . . . .
C3 C2 N1 Ni1 8.82(19) . . . .
C1 C2 N1 Ni1 -170.79(15) . . . .
O2 Ni1 N1 C10 -18.26(16) . . . .
O1 Ni1 N1 C10 164.47(16) . . . .
O2 Ni1 N1 C10 -20.3(5) 7_656 . . .
O6 Ni1 N1 C10 -109.25(16) . . . .
O5 Ni1 N1 C10 70.57(16) . . . .
O2 Ni1 N1 C2 163.90(11) . . . .
O1 Ni1 N1 C2 -13.37(11) . . . .
O2 Ni1 N1 C2 161.9(4) 7_656 . . .
O6 Ni1 N1 C2 72.91(12) . . . .
O5 Ni1 N1 C2 -107.26(12) . . . .
C1 O4 C9 C8 -173.32(18) . . . .
C1 O4 C9 C4 6.0(3) . . . .
C7 C8 C9 O4 178.66(18) . . . .
C7 C8 C9 C4 -0.6(3) . . . .
C5 C4 C9 O4 179.94(17) . . . .
C3 C4 C9 O4 -5.1(3) . . . .
C5 C4 C9 C8 -0.8(3) . . . .
C3 C4 C9 C8 174.13(18) . . . .
C16 C11 C12 C13 0.1(3) . . . .
C16 C11 C12 Cl1 177.91(14) . . . .
C14 C13 C12 C11 -0.7(3) . . . .
C14 C13 C12 Cl1 -178.55(15) . . . .
C9 C8 C7 C6 1.1(3) . . . .
C5 C6 C7 C8 -0.2(3) . . . .
C9 O4 C1 O3 179.84(17) . . . .
C9 O4 C1 C2 0.5(3) . . . .
N1 C2 C1 O3 -7.4(3) . . . .
C3 C2 C1 O3 172.98(19) . . . .
N1 C2 C1 O4 171.79(16) . . . .
C3 C2 C1 O4 -7.8(3) . . . .
C2 N1 C10 C16 -176.00(17) . . . .
Ni1 N1 C10 C16 6.5(3) . . . .
C11 C16 C10 N1 -174.19(18) . . . .
C15 C16 C10 N1 8.7(3) . . . .
Ni1 O5 C18 N2 165.87(16) . . . .
C17 N2 C18 O5 -0.9(3) . . . .
C19 N2 C18 O5 -176.5(2) . . . .
